data_4516842
loop_
_publ_author_name
'Sasi, Divya'
'Ramkumar, Venkatachalam'
'Murthy, Narasimha N.'

_publ_section_title
;
 Bite-Angle-Regulated Coordination Geometries: Tetrahedral and Trigonal
 Bipyramidal in Ni(II) with Biphenyl-Appended (2-Pyridyl)alkylamine
 <i>N</i>,<i>N</i>'-Bidentate Ligands.
;
_journal_issue 6
_journal_name_full 'ACS omega'
_journal_page_first 2474
_journal_page_last 2481
_journal_paper_doi 10.1021/acsomega.7b00119
_journal_volume 2
_journal_year 2017
_chemical_formula_moiety 'C21 H20 Cl2 N2 Ni'
_chemical_formula_sum 'C21 H20 Cl2 N2 Ni'
_chemical_formula_weight 430.00
_space_group_IT_number 14
_space_group_name_Hall '-P 2yn'
_space_group_name_H-M_alt 'P 1 21/n 1'
_symmetry_cell_setting monoclinic
_atom_sites_solution_hydrogens geom
_atom_sites_solution_primary direct
_atom_sites_solution_secondary difmap
_audit_creation_method SHELXL-97
_cell_angle_alpha 90.00
_cell_angle_beta 92.0060(10)
_cell_angle_gamma 90.00
_cell_formula_units_Z 4
_cell_length_a 8.7648(3)
_cell_length_b 15.8313(4)
_cell_length_c 13.7699(4)
_cell_measurement_reflns_used 7871
_cell_measurement_temperature 298(2)
_cell_measurement_theta_max 28.37
_cell_measurement_theta_min 2.66
_cell_volume 1909.52(10)
_computing_cell_refinement 'APEX II, Bruker, 2004'
_computing_data_collection 'APEX II, Bruker, 2004'
_computing_data_reduction 'SAINT, Bruker, 2004'
_computing_molecular_graphics 'ORTEP-3 (Farrugia, 2013)'
_computing_publication_material 'SHELXS-2013 (Sheldrick, 2008)'
_computing_structure_refinement 'SHELXS-2013 (Sheldrick, 2008)'
_computing_structure_solution 'SHELXS-2013 (Sheldrick, 2008)'
_diffrn_ambient_temperature 298(2)
_diffrn_measured_fraction_theta_full 0.992
_diffrn_measured_fraction_theta_max 0.978
_diffrn_measurement_device_type 'Bruker ApexII ccd area detector'
_diffrn_measurement_method 'phi and omega scans'
_diffrn_radiation_monochromator graphite
_diffrn_radiation_source 'fine-focus sealed tube'
_diffrn_radiation_type MoK\a
_diffrn_radiation_wavelength 0.71073
_diffrn_reflns_av_R_equivalents 0.0234
_diffrn_reflns_av_sigmaI/netI 0.0254
_diffrn_reflns_limit_h_max 9
_diffrn_reflns_limit_h_min -11
_diffrn_reflns_limit_k_max 17
_diffrn_reflns_limit_k_min -21
_diffrn_reflns_limit_l_max 18
_diffrn_reflns_limit_l_min -18
_diffrn_reflns_number 13775
_diffrn_reflns_theta_full 25.00
_diffrn_reflns_theta_max 28.43
_diffrn_reflns_theta_min 1.96
_exptl_absorpt_coefficient_mu 1.303
_exptl_absorpt_correction_T_max 0.8286
_exptl_absorpt_correction_T_min 0.5917
_exptl_absorpt_correction_type multi-scan
_exptl_absorpt_process_details SADABS(Bruker,2004)
_exptl_crystal_colour Purple
_exptl_crystal_density_diffrn 1.496
_exptl_crystal_density_method 'not measured'
_exptl_crystal_description Rectangular
_exptl_crystal_F_000 888
_exptl_crystal_size_max 0.45
_exptl_crystal_size_mid 0.25
_exptl_crystal_size_min 0.15
_refine_diff_density_max 0.558
_refine_diff_density_min -0.392
_refine_diff_density_rms 0.049
_refine_ls_extinction_method none
_refine_ls_goodness_of_fit_ref 1.033
_refine_ls_hydrogen_treatment mixed
_refine_ls_matrix_type full
_refine_ls_number_parameters 235
_refine_ls_number_reflns 4707
_refine_ls_number_restraints 0
_refine_ls_restrained_S_all 1.033
_refine_ls_R_factor_all 0.0438
_refine_ls_R_factor_gt 0.0318
_refine_ls_shift/su_max 0.001
_refine_ls_shift/su_mean 0.000
_refine_ls_structure_factor_coef Fsqd
_refine_ls_weighting_details 'calc w=1/[\s^2^(Fo^2^)+(0.0339P)^2^+0.9974P] where P=(Fo^2^+2Fc^2^)/3'
_refine_ls_weighting_scheme calc
_refine_ls_wR_factor_gt 0.0763
_refine_ls_wR_factor_ref 0.0830
_reflns_number_gt 3879
_reflns_number_total 4707
_reflns_threshold_expression >2sigma(I)
_cod_data_source_file ao7b00119_si_002.cif
_cod_data_source_block C21H20Cl2N2Ni
_cod_original_sg_symbol_H-M 'P 21/n'
_cod_database_code 4516842

loop_
_symmetry_equiv_pos_as_xyz
'x, y, z'
'-x+1/2, y+1/2, -z+1/2'
'-x, -y, -z'
'x-1/2, -y-1/2, z-1/2'

loop_
_atom_site_label
_atom_site_type_symbol
_atom_site_fract_x
_atom_site_fract_y
_atom_site_fract_z
_atom_site_U_iso_or_equiv
_atom_site_adp_type
_atom_site_occupancy
_atom_site_symmetry_multiplicity
_atom_site_calc_flag
_atom_site_refinement_flags
Ni1 Ni 0.71886(3) 0.108544(14) 0.210574(19) 0.03727(9) Uani 1 1 d .
Cl2 Cl 0.58477(6) 0.13118(3) 0.07064(4) 0.04894(14) Uani 1 1 d .
Cl1 Cl 0.80864(7) 0.19878(4) 0.32262(5) 0.06254(18) Uani 1 1 d .
N1 N 0.62591(17) 0.00478(9) 0.27451(10) 0.0313(3) Uani 1 1 d .
N2 N 0.91317(17) 0.05905(10) 0.16538(12) 0.0369(3) Uani 1 1 d .
C14 C 0.4808(2) -0.01863(11) 0.22085(12) 0.0327(4) Uani 1 1 d .
H14A H 0.5067 -0.0433 0.1591 0.039 Uiso 1 1 calc R
H14B H 0.4240 0.0328 0.2068 0.039 Uiso 1 1 calc R
C2 C 0.4529(2) 0.07290(12) 0.39703(12) 0.0343(4) Uani 1 1 d .
C8 C 0.2868(2) -0.04930(12) 0.34594(13) 0.0338(4) Uani 1 1 d .
C1 C 0.5929(2) 0.02050(12) 0.37934(12) 0.0353(4) Uani 1 1 d .
H1A H 0.6805 0.0485 0.4099 0.042 Uiso 1 1 calc R
H1B H 0.5814 -0.0336 0.4113 0.042 Uiso 1 1 calc R
C13 C 0.3772(2) -0.07911(11) 0.27140(12) 0.0320(4) Uani 1 1 d .
C16 C 0.8086(3) -0.08291(13) 0.17592(17) 0.0468(5) Uani 1 1 d .
H16B H 0.8484 -0.1401 0.1758 0.056 Uiso 1 1 calc R
H16A H 0.7285 -0.0796 0.1256 0.056 Uiso 1 1 calc R
C7 C 0.3062(2) 0.03806(12) 0.38346(12) 0.0349(4) Uani 1 1 d .
C12 C 0.3566(2) -0.16098(12) 0.23730(14) 0.0405(4) Uani 1 1 d .
H12 H 0.4169 -0.1810 0.1880 0.049 Uiso 1 1 calc R
C18 C 1.0666(2) -0.05262(14) 0.10877(14) 0.0448(5) Uani 1 1 d .
H18 H 1.0811 -0.1102 0.0993 0.054 Uiso 1 1 calc R
C21 C 1.0228(2) 0.11350(13) 0.14128(16) 0.0432(5) Uani 1 1 d .
H21 H 1.0087 0.1707 0.1537 0.052 Uiso 1 1 calc R
C9 C 0.1777(2) -0.10294(13) 0.38426(16) 0.0450(5) Uani 1 1 d .
H9 H 0.1176 -0.0838 0.4341 0.054 Uiso 1 1 calc R
C6 C 0.1798(3) 0.08563(14) 0.40916(15) 0.0457(5) Uani 1 1 d .
H6 H 0.0822 0.0638 0.3980 0.055 Uiso 1 1 calc R
C4 C 0.3405(3) 0.19756(14) 0.46619(16) 0.0521(6) Uani 1 1 d .
H4 H 0.3524 0.2503 0.4952 0.062 Uiso 1 1 calc R
C20 C 1.1554(2) 0.08842(16) 0.09890(16) 0.0489(5) Uani 1 1 d .
H20 H 1.2289 0.1277 0.0822 0.059 Uiso 1 1 calc R
C3 C 0.4676(3) 0.15293(13) 0.43871(14) 0.0438(5) Uani 1 1 d .
H3 H 0.5641 0.1766 0.4481 0.053 Uiso 1 1 calc R
C15 C 0.7380(2) -0.06677(13) 0.27367(15) 0.0413(4) Uani 1 1 d .
H15A H 0.6869 -0.1179 0.2938 0.050 Uiso 1 1 calc R
H15B H 0.8194 -0.0552 0.3213 0.050 Uiso 1 1 calc R
C19 C 1.1764(2) 0.00368(16) 0.08186(15) 0.0491(5) Uani 1 1 d .
H19 H 1.2639 -0.0153 0.0524 0.059 Uiso 1 1 calc R
C10 C 0.1580(3) -0.18405(14) 0.34911(17) 0.0518(5) Uani 1 1 d .
H10 H 0.0844 -0.2190 0.3750 0.062 Uiso 1 1 calc R
C11 C 0.2472(3) -0.21340(13) 0.27580(16) 0.0488(5) Uani 1 1 d .
H11 H 0.2340 -0.2681 0.2523 0.059 Uiso 1 1 calc R
C17 C 0.9338(2) -0.02393(12) 0.15007(13) 0.0374(4) Uani 1 1 d .
C5 C 0.1971(3) 0.16442(14) 0.45088(16) 0.0525(6) Uani 1 1 d .
H5 H 0.1118 0.1950 0.4686 0.063 Uiso 1 1 calc R

loop_
_atom_site_aniso_label
_atom_site_aniso_U_11
_atom_site_aniso_U_22
_atom_site_aniso_U_33
_atom_site_aniso_U_23
_atom_site_aniso_U_13
_atom_site_aniso_U_12
Ni1 0.03255(14) 0.02671(13) 0.05332(16) 0.00462(10) 0.01267(10) 0.00282(9)
Cl2 0.0450(3) 0.0478(3) 0.0548(3) 0.0209(2) 0.0123(2) 0.0118(2)
Cl1 0.0564(3) 0.0437(3) 0.0890(4) -0.0218(3) 0.0241(3) -0.0147(3)
N1 0.0315(8) 0.0306(7) 0.0319(7) 0.0046(6) 0.0025(6) 0.0009(6)
N2 0.0305(8) 0.0354(8) 0.0449(9) -0.0023(7) 0.0050(7) 0.0021(6)
C14 0.0345(9) 0.0356(9) 0.0282(8) 0.0026(7) 0.0025(7) -0.0032(7)
C2 0.0428(10) 0.0355(9) 0.0248(8) 0.0028(7) 0.0037(7) -0.0031(8)
C8 0.0337(9) 0.0357(9) 0.0322(9) 0.0044(7) 0.0015(7) -0.0034(8)
C1 0.0375(10) 0.0392(10) 0.0288(8) 0.0042(7) -0.0028(7) -0.0039(8)
C13 0.0324(9) 0.0324(9) 0.0309(9) 0.0039(7) -0.0018(7) -0.0024(7)
C16 0.0485(12) 0.0308(10) 0.0617(13) -0.0031(9) 0.0102(10) 0.0053(9)
C7 0.0407(10) 0.0366(9) 0.0277(8) 0.0024(7) 0.0067(7) -0.0016(8)
C12 0.0434(11) 0.0351(10) 0.0430(10) -0.0009(8) 0.0010(8) 0.0010(8)
C18 0.0409(11) 0.0514(12) 0.0418(11) -0.0070(9) -0.0030(8) 0.0179(10)
C21 0.0335(10) 0.0447(11) 0.0515(12) -0.0041(9) 0.0060(9) -0.0039(8)
C9 0.0426(11) 0.0485(12) 0.0446(11) 0.0031(9) 0.0102(9) -0.0088(9)
C6 0.0427(11) 0.0490(12) 0.0459(11) 0.0003(9) 0.0092(9) 0.0015(9)
C4 0.0775(16) 0.0350(11) 0.0447(11) -0.0038(9) 0.0162(11) -0.0019(11)
C20 0.0306(10) 0.0694(15) 0.0470(12) -0.0068(10) 0.0050(8) -0.0062(10)
C3 0.0565(12) 0.0400(11) 0.0353(10) -0.0006(8) 0.0069(9) -0.0097(10)
C15 0.0405(10) 0.0327(10) 0.0506(11) 0.0109(8) 0.0033(9) 0.0052(8)
C19 0.0288(10) 0.0791(16) 0.0392(10) -0.0082(10) 0.0001(8) 0.0111(10)
C10 0.0508(13) 0.0455(12) 0.0595(13) 0.0101(10) 0.0064(10) -0.0179(10)
C11 0.0562(13) 0.0306(10) 0.0593(13) 0.0023(9) -0.0039(11) -0.0065(9)
C17 0.0359(10) 0.0383(10) 0.0377(9) -0.0014(8) -0.0011(7) 0.0090(8)
C5 0.0631(14) 0.0453(12) 0.0504(12) -0.0013(10) 0.0194(11) 0.0110(11)

loop_
_atom_type_symbol
_atom_type_description
_atom_type_scat_dispersion_real
_atom_type_scat_dispersion_imag
_atom_type_scat_source
C C 0.0033 0.0016 'International Tables Vol C Tables 4.2.6.8 and 6.1.1.4'
H H 0.0000 0.0000 'International Tables Vol C Tables 4.2.6.8 and 6.1.1.4'
N N 0.0061 0.0033 'International Tables Vol C Tables 4.2.6.8 and 6.1.1.4'
Cl Cl 0.1484 0.1585 'International Tables Vol C Tables 4.2.6.8 and 6.1.1.4'
Ni Ni 0.3393 1.1124 'International Tables Vol C Tables 4.2.6.8 and 6.1.1.4'

loop_
_geom_angle_atom_site_label_1
_geom_angle_atom_site_label_2
_geom_angle_atom_site_label_3
_geom_angle
N2 Ni1 N1 100.14(6)
N2 Ni1 Cl1 100.57(5)
N1 Ni1 Cl1 110.69(5)
N2 Ni1 Cl2 102.80(5)
N1 Ni1 Cl2 107.00(4)
Cl1 Ni1 Cl2 130.74(3)
C14 N1 C15 110.81(15)
C14 N1 C1 109.05(13)
C15 N1 C1 106.31(14)
C14 N1 Ni1 109.33(10)
C15 N1 Ni1 109.40(11)
C1 N1 Ni1 111.92(11)
C21 N2 C17 119.21(17)
C21 N2 Ni1 116.87(13)
C17 N2 Ni1 123.65(13)
N1 C14 C13 116.44(14)
N1 C14 H14A 108.2
C13 C14 H14A 108.2
N1 C14 H14B 108.2
C13 C14 H14B 108.2
H14A C14 H14B 107.3
C3 C2 C7 118.81(18)
C3 C2 C1 120.15(17)
C7 C2 C1 120.55(17)
C9 C8 C13 118.99(18)
C9 C8 C7 120.46(17)
C13 C8 C7 120.55(16)
N1 C1 C2 115.57(14)
N1 C1 H1A 108.4
C2 C1 H1A 108.4
N1 C1 H1B 108.4
C2 C1 H1B 108.4
H1A C1 H1B 107.4
C12 C13 C8 119.49(17)
C12 C13 C14 120.69(16)
C8 C13 C14 119.35(16)
C17 C16 C15 115.49(17)
C17 C16 H16B 108.4
C15 C16 H16B 108.4
C17 C16 H16A 108.4
C15 C16 H16A 108.4
H16B C16 H16A 107.5
C6 C7 C2 119.02(18)
C6 C7 C8 120.60(18)
C2 C7 C8 120.33(17)
C11 C12 C13 120.84(19)
C11 C12 H12 119.6
C13 C12 H12 119.6
C19 C18 C17 120.2(2)
C19 C18 H18 119.9
C17 C18 H18 119.9
N2 C21 C20 122.8(2)
N2 C21 H21 118.6
C20 C21 H21 118.6
C10 C9 C8 120.8(2)
C10 C9 H9 119.6
C8 C9 H9 119.6
C5 C6 C7 121.1(2)
C5 C6 H6 119.4
C7 C6 H6 119.4
C5 C4 C3 120.3(2)
C5 C4 H4 119.8
C3 C4 H4 119.8
C19 C20 C21 118.2(2)
C19 C20 H20 120.9
C21 C20 H20 120.9
C4 C3 C2 120.9(2)
C4 C3 H3 119.6
C2 C3 H3 119.6
N1 C15 C16 114.84(16)
N1 C15 H15A 108.6
C16 C15 H15A 108.6
N1 C15 H15B 108.6
C16 C15 H15B 108.6
H15A C15 H15B 107.5
C18 C19 C20 119.23(19)
C18 C19 H19 120.4
C20 C19 H19 120.4
C11 C10 C9 120.2(2)
C11 C10 H10 119.9
C9 C10 H10 119.9
C10 C11 C12 119.7(2)
C10 C11 H11 120.2
C12 C11 H11 120.2
N2 C17 C18 120.19(19)
N2 C17 C16 118.04(17)
C18 C17 C16 121.74(18)
C4 C5 C6 119.8(2)
C4 C5 H5 120.1
C6 C5 H5 120.1

loop_
_geom_bond_atom_site_label_1
_geom_bond_atom_site_label_2
_geom_bond_distance
Ni1 N2 1.9940(15)
Ni1 N1 2.0463(14)
Ni1 Cl1 2.2261(6)
Ni1 Cl2 2.2503(6)
N1 C14 1.495(2)
N1 C15 1.500(2)
N1 C1 1.503(2)
N2 C21 1.341(3)
N2 C17 1.344(2)
C14 C13 1.506(2)
C14 H14A 0.9700
C14 H14B 0.9700
C2 C3 1.395(3)
C2 C7 1.406(3)
C2 C1 1.508(3)
C8 C9 1.396(3)
C8 C13 1.401(3)
C8 C7 1.484(3)
C1 H1A 0.9700
C1 H1B 0.9700
C13 C12 1.388(3)
C16 C17 1.493(3)
C16 C15 1.522(3)
C16 H16B 0.9700
C16 H16A 0.9700
C7 C6 1.395(3)
C12 C11 1.388(3)
C12 H12 0.9300
C18 C19 1.372(3)
C18 C17 1.389(3)
C18 H18 0.9300
C21 C20 1.377(3)
C21 H21 0.9300
C9 C10 1.381(3)
C9 H9 0.9300
C6 C5 1.379(3)
C6 H6 0.9300
C4 C5 1.372(3)
C4 C3 1.383(3)
C4 H4 0.9300
C20 C19 1.375(3)
C20 H20 0.9300
C3 H3 0.9300
C15 H15A 0.9700
C15 H15B 0.9700
C19 H19 0.9300
C10 C11 1.379(3)
C10 H10 0.9300
C11 H11 0.9300
C5 H5 0.9300

loop_
_geom_torsion_atom_site_label_1
_geom_torsion_atom_site_label_2
_geom_torsion_atom_site_label_3
_geom_torsion_atom_site_label_4
_geom_torsion
N2 Ni1 N1 C14 -116.27(11)
Cl1 Ni1 N1 C14 138.25(10)
Cl2 Ni1 N1 C14 -9.42(12)
N2 Ni1 N1 C15 5.24(13)
Cl1 Ni1 N1 C15 -100.24(12)
Cl2 Ni1 N1 C15 112.09(11)
N2 Ni1 N1 C1 122.79(11)
Cl1 Ni1 N1 C1 17.32(12)
Cl2 Ni1 N1 C1 -130.35(10)
N1 Ni1 N2 C21 -163.56(14)
Cl1 Ni1 N2 C21 -50.07(15)
Cl2 Ni1 N2 C21 86.25(14)
N1 Ni1 N2 C17 22.48(16)
Cl1 Ni1 N2 C17 135.96(14)
Cl2 Ni1 N2 C17 -87.72(15)
C15 N1 C14 C13 74.12(19)
C1 N1 C14 C13 -42.6(2)
Ni1 N1 C14 C13 -165.23(13)
C14 N1 C1 C2 -44.6(2)
C15 N1 C1 C2 -164.07(16)
Ni1 N1 C1 C2 76.54(17)
C3 C2 C1 N1 -113.47(18)
C7 C2 C1 N1 74.6(2)
C9 C8 C13 C12 0.0(3)
C7 C8 C13 C12 -179.80(17)
C9 C8 C13 C14 172.22(17)
C7 C8 C13 C14 -7.6(3)
N1 C14 C13 C12 -110.50(19)
N1 C14 C13 C8 77.4(2)
C3 C2 C7 C6 2.0(3)
C1 C2 C7 C6 174.04(17)
C3 C2 C7 C8 -175.60(16)
C1 C2 C7 C8 -3.6(2)
C9 C8 C7 C6 -37.9(3)
C13 C8 C7 C6 141.95(19)
C9 C8 C7 C2 139.75(19)
C13 C8 C7 C2 -40.4(2)
C8 C13 C12 C11 0.3(3)
C14 C13 C12 C11 -171.78(18)
C17 N2 C21 C20 1.7(3)
Ni1 N2 C21 C20 -172.56(17)
C13 C8 C9 C10 -0.4(3)
C7 C8 C9 C10 179.40(19)
C2 C7 C6 C5 -2.5(3)
C8 C7 C6 C5 175.10(18)
N2 C21 C20 C19 -0.8(3)
C5 C4 C3 C2 -1.4(3)
C7 C2 C3 C4 -0.1(3)
C1 C2 C3 C4 -172.14(18)
C14 N1 C15 C16 71.9(2)
C1 N1 C15 C16 -169.70(16)
Ni1 N1 C15 C16 -48.67(19)
C17 C16 C15 N1 78.4(2)
C17 C18 C19 C20 1.9(3)
C21 C20 C19 C18 -1.0(3)
C8 C9 C10 C11 0.5(3)
C9 C10 C11 C12 -0.1(3)
C13 C12 C11 C10 -0.3(3)
C21 N2 C17 C18 -0.7(3)
Ni1 N2 C17 C18 173.13(14)
C21 N2 C17 C16 -178.91(18)
Ni1 N2 C17 C16 -5.1(2)
C19 C18 C17 N2 -1.1(3)
C19 C18 C17 C16 177.05(19)
C15 C16 C17 N2 -44.7(3)
C15 C16 C17 C18 137.10(19)
C3 C4 C5 C6 1.0(3)
C7 C6 C5 C4 1.0(3)
